data_7064384
loop_
_publ_author_name
'Lyngkhoi, Deikrisha Lyngdoh'
'Baruah, Khanindram'
'Patra, Sumit Kumar'
'Khatua, Snehadrinarayan'

_publ_section_title
;
 A seven-membered heterocycle containing -- coumarin-based probe for
 selective detection of chemical warfare agent phosgene in solution and
 the gas phase
;
_journal_issue 19
_journal_name_full 'New Journal of Chemistry'
_journal_page_first 8498
_journal_page_last 8509
_journal_paper_doi 10.1039/D6NJ00818F
_journal_volume 50
_journal_year 2026
_chemical_formula_sum 'C17 H16 N2 O3'
_chemical_formula_weight 296.32
_space_group_crystal_system triclinic
_space_group_IT_number 2
_space_group_name_Hall '-P 1'
_space_group_name_H-M_alt 'P -1'
_atom_sites_solution_hydrogens mixed
_audit_creation_method SHELXL-2018/3
_audit_update_record
;
2025-03-28 deposited with the CCDC.	2026-04-21 downloaded from the CCDC.
;
_cell_angle_alpha 71.346(8)
_cell_angle_beta 88.560(7)
_cell_angle_gamma 83.085(7)
_cell_formula_units_Z 2
_cell_length_a 7.5973(6)
_cell_length_b 8.5961(8)
_cell_length_c 11.7834(11)
_cell_measurement_reflns_used 1567
_cell_measurement_temperature 293(2)
_cell_measurement_theta_max 26.385
_cell_measurement_theta_min 3.124
_cell_volume 723.74(12)
_computing_cell_refinement 'CrysAlis PRO'
_computing_data_collection 'CrysAlis PRO (Agilent, 2013)'
_computing_data_reduction 'CrysAlis PRO'
_computing_molecular_graphics 'Ortep for Windows (Farrugia, 2012)'
_computing_publication_material 'WinGX publication routines (Farrugia, 2012)'
_computing_structure_refinement 'SHELXL-2018/3 (Sheldrick, 2018)'
_computing_structure_solution 'SHELXS-97 (Sheldrick, 2008)'
_diffrn_ambient_temperature 293(2)
_diffrn_measured_fraction_theta_full 0.993
_diffrn_measured_fraction_theta_max 0.992
_diffrn_measurement_device_type 'Xcalibur, Eos, Gemini'
_diffrn_measurement_method '\w scans'
_diffrn_radiation_monochromator graphite
_diffrn_radiation_source 'Enhance (Mo) X-ray Source'
_diffrn_radiation_type MoK\a
_diffrn_radiation_wavelength 0.71073
_diffrn_reflns_av_R_equivalents 0.0190
_diffrn_reflns_av_unetI/netI 0.0391
_diffrn_reflns_Laue_measured_fraction_full 0.993
_diffrn_reflns_Laue_measured_fraction_max 0.992
_diffrn_reflns_limit_h_max 9
_diffrn_reflns_limit_h_min -9
_diffrn_reflns_limit_k_max 7
_diffrn_reflns_limit_k_min -10
_diffrn_reflns_limit_l_max 14
_diffrn_reflns_limit_l_min -14
_diffrn_reflns_number 4588
_diffrn_reflns_point_group_measured_fraction_full 0.993
_diffrn_reflns_point_group_measured_fraction_max 0.992
_diffrn_reflns_theta_full 26.000
_diffrn_reflns_theta_max 26.371
_diffrn_reflns_theta_min 3.238
_exptl_absorpt_coefficient_mu 0.095
_exptl_absorpt_correction_T_max 0.998
_exptl_absorpt_correction_T_min 0.917
_exptl_absorpt_correction_type multi-scan
_exptl_absorpt_process_details
;
CrysAlisPro, Agilent Technologies,Version 1.171.36.28 (release 01-02-2013 CrysAlis171 .NET)
(compiled Feb  1 2013,16:14:44)Empirical absorption correction using spherical harmonics,
implemented in SCALE3 ABSPACK scaling algorithm.
;
_exptl_crystal_colour plate
_exptl_crystal_density_diffrn 1.360
_exptl_crystal_description colorless
_exptl_crystal_F_000 312
_exptl_crystal_size_max 0.230
_exptl_crystal_size_mid 0.120
_exptl_crystal_size_min 0.070
_refine_diff_density_max 0.213
_refine_diff_density_min -0.211
_refine_diff_density_rms 0.035
_refine_ls_extinction_method none
_refine_ls_goodness_of_fit_ref 1.026
_refine_ls_hydrogen_treatment mixed
_refine_ls_matrix_type full
_refine_ls_number_parameters 212
_refine_ls_number_reflns 2951
_refine_ls_number_restraints 0
_refine_ls_restrained_S_all 1.026
_refine_ls_R_factor_all 0.0693
_refine_ls_R_factor_gt 0.0490
_refine_ls_shift/su_max 0.000
_refine_ls_shift/su_mean 0.000
_refine_ls_structure_factor_coef Fsqd
_refine_ls_weighting_details 'w=1/[\s^2^(Fo^2^)+(0.0549P)^2^+0.1482P] where P=(Fo^2^+2Fc^2^)/3'
_refine_ls_weighting_scheme calc
_refine_ls_wR_factor_gt 0.1130
_refine_ls_wR_factor_ref 0.1238
_reflns_Friedel_coverage 0.000
_reflns_number_gt 2243
_reflns_number_total 2951
_reflns_threshold_expression 'I > 2\s(I)'
_cod_data_source_file d6nj00818f2.cif
_cod_data_source_block shelx
_cod_depositor_comments 'Adding full bibliography for 7064384.cif.'
_cod_database_code 7064384
_shelx_shelxl_version_number 2018/3
_shelx_space_group_comment
;
The symmetry employed for this shelxl refinement is uniquely defined
by the following loop, which should always be used as a source of
symmetry information in preference to the above space-group names.
They are only intended as comments.
;
_shelx_estimated_absorpt_t_min 0.979
_shelx_estimated_absorpt_t_max 0.993

loop_
_space_group_symop_operation_xyz
'x, y, z'
'-x, -y, -z'

loop_
_atom_site_label
_atom_site_type_symbol
_atom_site_fract_x
_atom_site_fract_y
_atom_site_fract_z
_atom_site_U_iso_or_equiv
_atom_site_adp_type
_atom_site_occupancy
_atom_site_site_symmetry_order
_atom_site_calc_flag
_atom_site_refinement_flags_posn
_atom_site_refinement_flags_adp
_atom_site_refinement_flags_occupancy
_atom_site_disorder_assembly
_atom_site_disorder_group
C1 C 0.7282(2) 0.6588(2) 0.57193(16) 0.0390(4) Uani 1 1 d . . . . .
C2 C 0.5129(2) 0.8420(2) 0.43444(15) 0.0344(4) Uani 1 1 d . . . . .
C3 C 0.4854(3) 0.9794(2) 0.33293(16) 0.0454(5) Uani 1 1 d . . . . .
H3 H 0.581139 1.026857 0.290883 0.055 Uiso 1 1 calc R U . . .
C4 C 0.3150(3) 1.0443(2) 0.29531(17) 0.0498(5) Uani 1 1 d . . . . .
H4 H 0.294614 1.137323 0.227822 0.060 Uiso 1 1 calc R U . . .
C5 C 0.1730(3) 0.9716(2) 0.35774(17) 0.0482(5) Uani 1 1 d . . . . .
H5 H 0.057618 1.017137 0.332689 0.058 Uiso 1 1 calc R U . . .
C6 C 0.2019(2) 0.8326(2) 0.45646(16) 0.0398(4) Uani 1 1 d . . . . .
H6 H 0.105447 0.784257 0.496822 0.048 Uiso 1 1 calc R U . . .
C7 C 0.3739(2) 0.7624(2) 0.49731(14) 0.0308(4) Uani 1 1 d . . . . .
C8 C 0.41724(19) 0.61578(19) 0.60191(14) 0.0290(4) Uani 1 1 d . . . . .
C9 C 0.59101(19) 0.5736(2) 0.64047(14) 0.0324(4) Uani 1 1 d . . . . .
C10 C 0.6543(2) 0.4396(2) 0.75331(16) 0.0400(4) Uani 1 1 d . . . . .
H10A H 0.674530 0.335090 0.737254 0.048 Uiso 1 1 calc R U . . .
H10B H 0.766461 0.462397 0.778239 0.048 Uiso 1 1 calc R U . . .
C11 C 0.27089(19) 0.3846(2) 0.74926(14) 0.0304(4) Uani 1 1 d . . . . .
C12 C 0.1311(2) 0.2939(2) 0.74794(16) 0.0385(4) Uani 1 1 d . . . . .
H12 H 0.053569 0.327576 0.682454 0.046 Uiso 1 1 calc R U . . .
C13 C 0.1067(2) 0.1556(2) 0.84233(18) 0.0487(5) Uani 1 1 d . . . . .
H13 H 0.012165 0.096881 0.840914 0.058 Uiso 1 1 calc R U . . .
C14 C 0.2219(3) 0.1034(2) 0.93922(19) 0.0525(5) Uani 1 1 d . . . . .
H14 H 0.205390 0.009373 1.002996 0.063 Uiso 1 1 calc R U . . .
C15 C 0.3614(2) 0.1908(2) 0.94134(16) 0.0434(5) Uani 1 1 d . . . . .
H15 H 0.439145 0.154966 1.006740 0.052 Uiso 1 1 calc R U . . .
C16 C 0.3876(2) 0.3321(2) 0.84683(14) 0.0326(4) Uani 1 1 d . . . . .
C17 C 0.1376(4) 0.6818(4) 0.8925(3) 0.0962(10) Uani 1 1 d . . . . .
H17A H 0.120001 0.570243 0.937766 0.144 Uiso 1 1 calc R U . . .
H17B H 0.101562 0.704375 0.810721 0.144 Uiso 1 1 calc R U . . .
H17C H 0.068043 0.756944 0.925881 0.144 Uiso 1 1 calc R U . . .
N1 N 0.52713(18) 0.42472(18) 0.85153(13) 0.0364(4) Uani 1 1 d . . . . .
N2 N 0.27839(17) 0.53276(17) 0.65303(12) 0.0334(3) Uani 1 1 d . . . . .
O1 O 0.88613(15) 0.62319(18) 0.59659(14) 0.0603(4) Uani 1 1 d . . . . .
O2 O 0.68647(14) 0.78813(15) 0.47007(11) 0.0421(3) Uani 1 1 d . . . . .
O3 O 0.3151(2) 0.7016(2) 0.89694(15) 0.0694(5) Uani 1 1 d . . . . .
H1N H 0.586(2) 0.378(2) 0.9211(19) 0.047(5) Uiso 1 1 d . . . . .
H2N H 0.172(2) 0.572(2) 0.6167(17) 0.047(5) Uiso 1 1 d . . . . .
H3O H 0.387(4) 0.611(4) 0.873(3) 0.117(11) Uiso 1 1 d . . . . .

loop_
_atom_site_aniso_label
_atom_site_aniso_U_11
_atom_site_aniso_U_22
_atom_site_aniso_U_33
_atom_site_aniso_U_23
_atom_site_aniso_U_13
_atom_site_aniso_U_12
C1 0.0284(8) 0.0434(10) 0.0462(11) -0.0155(9) 0.0044(7) -0.0056(7)
C2 0.0350(9) 0.0391(9) 0.0322(9) -0.0147(8) 0.0048(7) -0.0084(7)
C3 0.0546(11) 0.0458(11) 0.0352(10) -0.0089(8) 0.0104(8) -0.0163(9)
C4 0.0684(13) 0.0398(11) 0.0340(10) -0.0020(8) -0.0018(9) -0.0058(9)
C5 0.0471(11) 0.0483(11) 0.0439(11) -0.0084(9) -0.0080(8) -0.0008(9)
C6 0.0349(9) 0.0435(10) 0.0375(10) -0.0071(8) -0.0016(7) -0.0069(7)
C7 0.0327(8) 0.0338(9) 0.0286(8) -0.0126(7) 0.0025(6) -0.0073(7)
C8 0.0275(8) 0.0341(9) 0.0281(8) -0.0128(7) 0.0033(6) -0.0063(6)
C9 0.0254(8) 0.0379(9) 0.0349(9) -0.0127(7) 0.0021(6) -0.0050(6)
C10 0.0264(8) 0.0470(11) 0.0430(10) -0.0100(8) -0.0016(7) -0.0022(7)
C11 0.0262(8) 0.0325(9) 0.0316(9) -0.0095(7) 0.0058(6) -0.0033(6)
C12 0.0313(9) 0.0422(10) 0.0436(10) -0.0151(8) 0.0045(7) -0.0074(7)
C13 0.0433(10) 0.0431(11) 0.0586(13) -0.0116(9) 0.0122(9) -0.0169(8)
C14 0.0550(12) 0.0400(11) 0.0525(12) -0.0002(9) 0.0138(10) -0.0103(9)
C15 0.0455(10) 0.0406(10) 0.0366(10) -0.0038(8) 0.0030(8) 0.0000(8)
C16 0.0307(8) 0.0330(9) 0.0330(9) -0.0101(7) 0.0044(7) -0.0008(7)
C17 0.0779(19) 0.103(2) 0.126(3) -0.071(2) -0.0077(17) 0.0167(16)
N1 0.0336(7) 0.0421(9) 0.0307(8) -0.0075(7) -0.0052(6) -0.0042(6)
N2 0.0233(7) 0.0391(8) 0.0322(8) -0.0022(6) -0.0021(6) -0.0072(6)
O1 0.0235(6) 0.0666(10) 0.0783(10) -0.0054(8) 0.0044(6) -0.0065(6)
O2 0.0321(6) 0.0493(8) 0.0424(7) -0.0093(6) 0.0096(5) -0.0120(5)
O3 0.0814(12) 0.0622(10) 0.0709(11) -0.0337(9) -0.0137(8) 0.0045(8)

loop_
_atom_type_symbol
_atom_type_description
_atom_type_scat_dispersion_real
_atom_type_scat_dispersion_imag
_atom_type_scat_source
C C 0.0033 0.0016 'International Tables Vol C Tables 4.2.6.8 and 6.1.1.4'
H H 0.0000 0.0000 'International Tables Vol C Tables 4.2.6.8 and 6.1.1.4'
N N 0.0061 0.0033 'International Tables Vol C Tables 4.2.6.8 and 6.1.1.4'
O O 0.0106 0.0060 'International Tables Vol C Tables 4.2.6.8 and 6.1.1.4'

loop_
_geom_angle_atom_site_label_1
_geom_angle_atom_site_label_2
_geom_angle_atom_site_label_3
_geom_angle
_geom_angle_site_symmetry_1
_geom_angle_site_symmetry_3
_geom_angle_publ_flag
O1 C1 O2 115.45(15) . . ?
O1 C1 C9 124.62(17) . . ?
O2 C1 C9 119.92(14) . . ?
O2 C2 C3 115.93(14) . . ?
O2 C2 C7 121.58(15) . . ?
C3 C2 C7 122.49(16) . . ?
C4 C3 C2 119.05(16) . . ?
C4 C3 H3 120.5 . . ?
C2 C3 H3 120.5 . . ?
C3 C4 C5 120.11(17) . . ?
C3 C4 H4 119.9 . . ?
C5 C4 H4 119.9 . . ?
C6 C5 C4 120.34(17) . . ?
C6 C5 H5 119.8 . . ?
C4 C5 H5 119.8 . . ?
C5 C6 C7 121.16(16) . . ?
C5 C6 H6 119.4 . . ?
C7 C6 H6 119.4 . . ?
C2 C7 C6 116.78(15) . . ?
C2 C7 C8 118.27(14) . . ?
C6 C7 C8 124.93(14) . . ?
N2 C8 C9 125.68(15) . . ?
N2 C8 C7 116.00(13) . . ?
C9 C8 C7 118.32(14) . . ?
C8 C9 C1 120.64(15) . . ?
C8 C9 C10 124.94(14) . . ?
C1 C9 C10 114.42(14) . . ?
N1 C10 C9 112.66(14) . . ?
N1 C10 H10A 109.1 . . ?
C9 C10 H10A 109.1 . . ?
N1 C10 H10B 109.1 . . ?
C9 C10 H10B 109.1 . . ?
H10A C10 H10B 107.8 . . ?
C16 C11 C12 119.32(15) . . ?
C16 C11 N2 123.49(14) . . ?
C12 C11 N2 117.05(14) . . ?
C13 C12 C11 120.62(17) . . ?
C13 C12 H12 119.7 . . ?
C11 C12 H12 119.7 . . ?
C12 C13 C14 120.24(17) . . ?
C12 C13 H13 119.9 . . ?
C14 C13 H13 119.9 . . ?
C15 C14 C13 119.80(17) . . ?
C15 C14 H14 120.1 . . ?
C13 C14 H14 120.1 . . ?
C14 C15 C16 120.84(17) . . ?
C14 C15 H15 119.6 . . ?
C16 C15 H15 119.6 . . ?
C11 C16 C15 119.18(15) . . ?
C11 C16 N1 120.23(14) . . ?
C15 C16 N1 120.56(15) . . ?
O3 C17 H17A 109.5 . . ?
O3 C17 H17B 109.5 . . ?
H17A C17 H17B 109.5 . . ?
O3 C17 H17C 109.5 . . ?
H17A C17 H17C 109.5 . . ?
H17B C17 H17C 109.5 . . ?
C16 N1 C10 114.09(14) . . ?
C16 N1 H1N 109.4(12) . . ?
C10 N1 H1N 108.5(12) . . ?
C8 N2 C11 131.71(13) . . ?
C8 N2 H2N 116.2(12) . . ?
C11 N2 H2N 111.9(12) . . ?
C1 O2 C2 120.83(12) . . ?
C17 O3 H3O 108.1(17) . . ?

loop_
_geom_bond_atom_site_label_1
_geom_bond_atom_site_label_2
_geom_bond_distance
_geom_bond_site_symmetry_2
_geom_bond_publ_flag
C1 O1 1.2203(19) . ?
C1 O2 1.363(2) . ?
C1 C9 1.427(2) . ?
C2 O2 1.373(2) . ?
C2 C3 1.385(2) . ?
C2 C7 1.394(2) . ?
C3 C4 1.372(3) . ?
C3 H3 0.9300 . ?
C4 C5 1.387(3) . ?
C4 H4 0.9300 . ?
C5 C6 1.375(2) . ?
C5 H5 0.9300 . ?
C6 C7 1.400(2) . ?
C6 H6 0.9300 . ?
C7 C8 1.464(2) . ?
C8 N2 1.3636(19) . ?
C8 C9 1.375(2) . ?
C9 C10 1.498(2) . ?
C10 N1 1.472(2) . ?
C10 H10A 0.9700 . ?
C10 H10B 0.9700 . ?
C11 C16 1.391(2) . ?
C11 C12 1.394(2) . ?
C11 N2 1.415(2) . ?
C12 C13 1.372(2) . ?
C12 H12 0.9300 . ?
C13 C14 1.378(3) . ?
C13 H13 0.9300 . ?
C14 C15 1.376(3) . ?
C14 H14 0.9300 . ?
C15 C16 1.392(2) . ?
C15 H15 0.9300 . ?
C16 N1 1.412(2) . ?
C17 O3 1.384(3) . ?
C17 H17A 0.9600 . ?
C17 H17B 0.9600 . ?
C17 H17C 0.9600 . ?
N1 H1N 0.89(2) . ?
N2 H2N 0.902(19) . ?
O3 H3O 1.01(3) . ?

loop_
_geom_torsion_atom_site_label_1
_geom_torsion_atom_site_label_2
_geom_torsion_atom_site_label_3
_geom_torsion_atom_site_label_4
_geom_torsion
_geom_torsion_site_symmetry_1
_geom_torsion_site_symmetry_2
_geom_torsion_site_symmetry_3
_geom_torsion_site_symmetry_4
_geom_torsion_publ_flag
O2 C2 C3 C4 -177.14(17) . . . . ?
C7 C2 C3 C4 2.8(3) . . . . ?
C2 C3 C4 C5 -0.8(3) . . . . ?
C3 C4 C5 C6 -1.1(3) . . . . ?
C4 C5 C6 C7 0.9(3) . . . . ?
O2 C2 C7 C6 177.01(16) . . . . ?
C3 C2 C7 C6 -3.0(3) . . . . ?
O2 C2 C7 C8 -1.5(2) . . . . ?
C3 C2 C7 C8 178.55(16) . . . . ?
C5 C6 C7 C2 1.1(3) . . . . ?
C5 C6 C7 C8 179.46(17) . . . . ?
C2 C7 C8 N2 -173.61(15) . . . . ?
C6 C7 C8 N2 8.1(2) . . . . ?
C2 C7 C8 C9 6.6(2) . . . . ?
C6 C7 C8 C9 -171.70(17) . . . . ?
N2 C8 C9 C1 172.86(16) . . . . ?
C7 C8 C9 C1 -7.4(3) . . . . ?
N2 C8 C9 C10 -7.0(3) . . . . ?
C7 C8 C9 C10 172.76(16) . . . . ?
O1 C1 C9 C8 -175.91(18) . . . . ?
O2 C1 C9 C8 3.0(3) . . . . ?
O1 C1 C9 C10 3.9(3) . . . . ?
O2 C1 C9 C10 -177.12(16) . . . . ?
C8 C9 C10 N1 -35.1(2) . . . . ?
C1 C9 C10 N1 145.07(16) . . . . ?
C16 C11 C12 C13 0.9(3) . . . . ?
N2 C11 C12 C13 -175.07(16) . . . . ?
C11 C12 C13 C14 -0.8(3) . . . . ?
C12 C13 C14 C15 0.2(3) . . . . ?
C13 C14 C15 C16 0.2(3) . . . . ?
C12 C11 C16 C15 -0.4(2) . . . . ?
N2 C11 C16 C15 175.26(16) . . . . ?
C12 C11 C16 N1 -178.20(15) . . . . ?
N2 C11 C16 N1 -2.5(2) . . . . ?
C14 C15 C16 C11 -0.1(3) . . . . ?
C14 C15 C16 N1 177.64(17) . . . . ?
C11 C16 N1 C10 -61.3(2) . . . . ?
C15 C16 N1 C10 120.92(17) . . . . ?
C9 C10 N1 C16 81.88(18) . . . . ?
C9 C8 N2 C11 -3.9(3) . . . . ?
C7 C8 N2 C11 176.36(16) . . . . ?
C16 C11 N2 C8 31.9(3) . . . . ?
C12 C11 N2 C8 -152.39(17) . . . . ?
O1 C1 O2 C2 -178.57(16) . . . . ?
C9 C1 O2 C2 2.4(3) . . . . ?
C3 C2 O2 C1 176.92(16) . . . . ?
C7 C2 O2 C1 -3.1(2) . . . . ?
